data_4132943
loop_
_publ_author_name
'Liu, Wenbin'
'Ren, Zhi'
'Bosse, Aaron T.'
'Liao, Kuangbiao'
'Goldstein, Elizabeth L.'
'Bacsa, John'
'Musaev, Djamaladdin G.'
'Stoltz, Brian M.'
'Davies, Huw M. L.'

_publ_section_title
;
 Catalyst-Controlled Selective Functionalization of Unactivated C-H Bonds
 in the Presence of Electronically Activated C-H Bonds.
;
_journal_issue 38
_journal_name_full 'Journal of the American Chemical Society'
_journal_page_first 12247
_journal_page_last 12255
_journal_paper_doi 10.1021/jacs.8b07534
_journal_volume 140
_journal_year 2018
_chemical_absolute_configuration ad
_chemical_formula_moiety 'C34 H42 F6 O4'
_chemical_formula_sum 'C34 H42 F6 O4'
_chemical_formula_weight 628.67
_space_group_crystal_system monoclinic
_space_group_IT_number 3
_space_group_name_Hall 'P 2y'
_space_group_name_H-M_alt 'P 1 2 1'
_atom_sites_solution_hydrogens geom
_atom_sites_solution_primary dual
_audit_creation_date 2018-05-28
_audit_creation_method
;
Olex2 1.2-dev
(compiled 2018.04.26 svn.r3501 for OlexSys, GUI svn.r5492)
;
_cell_angle_alpha 90
_cell_angle_beta 117.4652(19)
_cell_angle_gamma 90
_cell_formula_units_Z 4
_cell_length_a 25.1525(4)
_cell_length_b 5.53398(4)
_cell_length_c 27.2474(4)
_cell_measurement_reflns_used 24772
_cell_measurement_temperature 100(2)
_cell_measurement_theta_max 73.5070
_cell_measurement_theta_min 3.2370
_cell_volume 3365.19(10)
_computing_cell_refinement 'CrysAlisPro 1.171.39.43c (Rigaku OD, 2018)'
_computing_data_collection 'CrysAlisPro 1.171.39.43c (Rigaku OD, 2018)'
_computing_data_reduction 'CrysAlisPro 1.171.39.43c (Rigaku OD, 2018)'
_computing_molecular_graphics 'Olex2 (Dolomanov et al., 2009)'
_computing_publication_material 'Olex2 (Dolomanov et al., 2009)'
_computing_structure_refinement 'SHELXL-2014 (Sheldrick, 2015)'
_computing_structure_solution 'SHELXT (Sheldrick, 2015)'
_diffrn_ambient_environment N~2~
_diffrn_ambient_temperature 100(2)
_diffrn_detector HyPix
_diffrn_detector_type HyPix
_diffrn_measured_fraction_theta_full 0.987
_diffrn_measured_fraction_theta_max 0.968
_diffrn_measurement_details
;
List of Runs (angles in degrees, time in seconds):

  # Type    Start    End  Width  t~exp~   \w     \q     \k     \f   Frames
--------------------------------------------------------------------------
  1  \w    -56.00  31.00   0.50    3.50    --  -41.49  38.00 -30.00  174
  2  \w   -113.00 -26.00   0.50    3.50    --  -41.24 -47.00  52.00  174
  3  \w    -55.00  31.00   0.50    3.50    --  -41.24  47.00-158.00  172
  4  \w   -101.00 -75.00   0.50    3.50    --  -41.24 -57.00 -60.00   52
  5  \w   -113.00 -34.00   0.50    3.50    --  -41.24 -57.00  30.00  158
  6  \w   -114.00 -38.00   0.50    3.50    --  -41.24 -57.00 -30.00  152
  7  \w      5.00  30.00   0.50    3.50    --   41.71 -99.00-120.00   50
  8  \w     60.00 107.00   0.50    3.50    --   41.71 178.00  60.00   94
  9  \w     39.00  71.00   0.50    3.50    --   41.71 -99.00-120.00   64
 10  \w    -29.00  30.00   0.50    3.70    --   41.71 -77.00 150.00  118
 11  \w     26.00  98.00   0.50    3.70    --   41.71  77.00 -60.00  144
 12  \w     -4.00  22.00   0.50    3.70    --   41.71 -38.00 150.00   52
 13  \w     68.00 113.00   0.50    3.70    --   41.71 178.00   0.00   90
 14  \w    -78.00 -16.00   0.50   10.00    --  -88.50  95.00 -56.00  124
 15  \w   -103.00 -77.00   0.50    3.70    --  -47.12-125.00 -90.00   52
 16  \w     75.00 102.00   0.50    3.70    --   47.12  57.00   0.00   54
 17  \w     52.00  79.00   0.50    3.70    --   47.12 -99.00   0.00   54
 18  \w   -130.00 -72.00   0.50   10.00    --  -88.50 -57.00  30.00  116
 19  \w     30.00  86.00   0.50   10.00    --  101.48 -57.00-150.00  112
 20  \w     74.00 101.00   0.50   10.00    --  101.48 -99.00  30.00   54
 21  \w     88.00 126.00   0.50   10.00    --  101.48  38.00  30.00   76
 22  \w     36.00  62.00   0.50   10.00    --  101.48-125.00-120.00   52
 23  \w     89.00 175.00   0.50   10.00    --  101.48  38.00-180.00  172
 24  \w     86.00 117.00   0.50   10.00    --  101.48-125.00-120.00   62
 25  \w     32.00  86.00   0.50   10.00    --  101.48 -57.00  30.00  108
 26  \w     34.00 113.00   0.50   10.00    --  101.48-125.00  30.00  158
 27  \w     94.00 143.00   0.50   10.00    --  101.48  19.00  90.00   98
 28  \w     41.00  86.00   0.50   10.00    --  101.48 -57.00 120.00   90
 29  \w     30.00  67.00   0.50   10.00    --  101.48 -57.00-180.00   74
 30  \w     42.00  78.00   0.50   10.00    --  101.48 -57.00-120.00   72
 31  \w     85.00 154.00   0.50   10.00    --  101.48  57.00   0.00  138
 32  \w     29.00  69.00   0.50   10.00    --  101.48 -99.00  60.00   80
 33  \w     83.00 109.00   0.50   10.00    --  101.48 -99.00  60.00   52
 34  \w    133.00 175.00   0.50   10.00    --  101.48  38.00  30.00   84
 35  \w     39.00  65.00   0.50   10.00    --  101.48 -38.00-150.00   52
 36  \w     68.00 113.00   0.50   10.00    --  101.48 -38.00-150.00   90
 37  \w     43.00 107.00   0.50   10.00    --  101.48 -77.00 120.00  128
 38  \w     34.00  60.00   0.50   10.00    --  101.48 -57.00   0.00   52
;
_diffrn_measurement_device 'four-circle diffractometer'
_diffrn_measurement_device_type 'XtaLAB Synergy, Dualflex, HyPix'
_diffrn_measurement_method '\f and \w scans with a narrow frame width'
_diffrn_orient_matrix_type 'CrysAlisPro convention (1999,Acta A55,543-557)'
_diffrn_orient_matrix_UB_11 -0.0427283000
_diffrn_orient_matrix_UB_12 0.0976866000
_diffrn_orient_matrix_UB_13 0.0215190000
_diffrn_orient_matrix_UB_21 0.0368229000
_diffrn_orient_matrix_UB_22 -0.1303905000
_diffrn_orient_matrix_UB_23 0.0555132000
_diffrn_orient_matrix_UB_31 0.0397668000
_diffrn_orient_matrix_UB_32 0.2257518000
_diffrn_orient_matrix_UB_33 0.0227413000
_diffrn_radiation_monochromator 'multilayer mirror'
_diffrn_radiation_probe x-ray
_diffrn_radiation_type CuK\a
_diffrn_radiation_wavelength 1.54184
_diffrn_reflns_av_R_equivalents 0.0510
_diffrn_reflns_av_unetI/netI 0.0423
_diffrn_reflns_Laue_measured_fraction_full 0.987
_diffrn_reflns_Laue_measured_fraction_max 0.968
_diffrn_reflns_limit_h_max 30
_diffrn_reflns_limit_h_min -30
_diffrn_reflns_limit_k_max 6
_diffrn_reflns_limit_k_min -6
_diffrn_reflns_limit_l_max 33
_diffrn_reflns_limit_l_min -33
_diffrn_reflns_number 42058
_diffrn_reflns_point_group_measured_fraction_full 0.836
_diffrn_reflns_point_group_measured_fraction_max 0.804
_diffrn_reflns_theta_full 67.684
_diffrn_reflns_theta_max 73.814
_diffrn_reflns_theta_min 1.980
_diffrn_source 'micro-focus sealed X-ray tube'
_diffrn_source_current 1.0
_diffrn_source_type 'PhotonJet (Cu) X-ray Source'
_diffrn_source_voltage 50
_exptl_absorpt_coefficient_mu 0.866
_exptl_absorpt_correction_T_max 1.000
_exptl_absorpt_correction_T_min 0.487
_exptl_absorpt_correction_type gaussian
_exptl_absorpt_process_details
;
CrysAlisPro 1.171.39.43c (Rigaku Oxford Diffraction, 2018)
Numerical absorption correction based on gaussian integration over
			a multifaceted crystal model
Empirical absorption correction using spherical harmonics,
 implemented in SCALE3 ABSPACK scaling algorithm.
;
_exptl_crystal_colour colourless
_exptl_crystal_colour_primary colourless
_exptl_crystal_density_diffrn 1.241
_exptl_crystal_description needle
_exptl_crystal_F_000 1328
_exptl_crystal_recrystallization_method 'The material was recrystallised from hexane by slow evaporation'
_exptl_crystal_size_max 0.568
_exptl_crystal_size_mid 0.06
_exptl_crystal_size_min 0.038
_refine_diff_density_max 0.323
_refine_diff_density_min -0.205
_refine_diff_density_rms 0.038
_refine_ls_abs_structure_details
;
 Flack x determined using 3112 quotients [(I+)-(I-)]/[(I+)+(I-)]
 (Parsons, Flack and Wagner, Acta Cryst. B69 (2013) 249-259).
;
_refine_ls_abs_structure_Flack -0.02(6)
_refine_ls_extinction_method none
_refine_ls_goodness_of_fit_ref 0.985
_refine_ls_hydrogen_treatment constr
_refine_ls_matrix_type full
_refine_ls_number_parameters 797
_refine_ls_number_reflns 10947
_refine_ls_number_restraints 1
_refine_ls_restrained_S_all 0.985
_refine_ls_R_factor_all 0.0412
_refine_ls_R_factor_gt 0.0363
_refine_ls_shift/su_max 0.008
_refine_ls_shift/su_mean 0.001
_refine_ls_structure_factor_coef Fsqd
_refine_ls_weighting_details 'w=1/[\s^2^(Fo^2^)+(0.0388P)^2^+1.0793P] where P=(Fo^2^+2Fc^2^)/3'
_refine_ls_weighting_scheme calc
_refine_ls_wR_factor_gt 0.0853
_refine_ls_wR_factor_ref 0.0885
_reflns_Friedel_coverage 0.498
_reflns_Friedel_fraction_full 0.647
_reflns_Friedel_fraction_max 0.599
_reflns_number_gt 9975
_reflns_number_total 10947
_reflns_threshold_expression 'I > 2\s(I)'
_cod_data_source_file ja8b07534_si_006.cif
_cod_data_source_block aaron-macrocycle_p2
_cod_original_cell_volume 3365.19(9)
_cod_database_code 4132943
_shelx_shelxl_version_number 2018/3
_chemical_oxdiff_formula 'C34 H42 F6  O4  '
_shelx_space_group_comment
;
The symmetry employed for this shelxl refinement is uniquely defined
by the following loop, which should always be used as a source of
symmetry information in preference to the above space-group names.
They are only intended as comments.
;
_reflns_odcompleteness_completeness 98.80
_reflns_odcompleteness_iscentric 1
_reflns_odcompleteness_theta 67.29
_olex2_refinement_description
;
1. Fixed Uiso
 At 1.2 times of:
  All C(H) groups, All C(H,H) groups
 At 1.5 times of:
  All C(H,H,H) groups
2.a Ternary CH refined with riding coordinates:
 C1(H1), C2(H2), C12(H12), C13(H13), C1B(H1B), C2B(H2B), C12B(H12B), C13B(H13B)
2.b Secondary CH2 refined with riding coordinates:
 C7(H7A,H7B), C8(H8A,H8B), C9(H9A,H9B), C10(H10A,H10B), C11(H11A,H11B),
 C18(H18A,H18B), C19(H19A,H19B), C20(H20A,H20B), C21(H21A,H21B), C22(H22A,H22B),
  C29(H29A,H29B), C33(H33A,H33B), C7B(H7BA,H7BB), C8B(H8BA,H8BB), C9B(H9BA,
 H9BB), C10B(H10C,H10D), C11B(H11C,H11D), C18B(H18C,H18D), C19B(H19C,H19D),
 C20B(H20C,H20D), C21B(H21C,H21D), C22B(H22C,H22D), C29B(H29C,H29D), C33B(H33C,
 H33D)
2.c Aromatic/amide H refined with riding coordinates:
 C4(H4), C5(H5), C15(H15), C16(H16), C23(H23), C24(H24), C25(H25), C26(H26),
 C4B(H4B), C5B(H5B), C15B(H15B), C16B(H16B), C23B(H23B), C24B(H24B), C25B(H25B),
  C26B(H26B)
2.d Idealised Me refined as rotating group:
 C27(H27A,H27B,H27C), C31(H31A,H31B,H31C), C27B(H27D,H27E,H27F), C31B(H31D,
 H31E,H31F)
;
_olex2_diffrn_ambient_temperature_device 'Oxford Cryosystems'
_olex2_exptl_crystal_mounting_method 'The crystal was mounted on a loop'
_olex2_submission_original_sample_id Aaron-macrocycle_P2
_olex2_submission_special_instructions 'No special instructions were received'
_oxdiff_exptl_absorpt_empirical_details
;
Empirical correction (ABSPACK) includes:
- Absorption correction using spherical harmonics
- Frame scaling
;
_oxdiff_exptl_absorpt_empirical_full_max 1.294
_oxdiff_exptl_absorpt_empirical_full_min 0.703

loop_
_space_group_symop_operation_xyz
'x, y, z'
'-x, y, -z'

loop_
_atom_site_label
_atom_site_type_symbol
_atom_site_fract_x
_atom_site_fract_y
_atom_site_fract_z
_atom_site_U_iso_or_equiv
_atom_site_adp_type
_atom_site_occupancy
_atom_site_site_symmetry_order
_atom_site_calc_flag
_atom_site_refinement_flags_posn
F1 F 0.31078(7) -0.1535(3) 0.34828(6) 0.0403(4) Uani 1 1 d .
F2 F 0.29275(7) -0.0699(4) 0.41639(7) 0.0431(5) Uani 1 1 d .
F3 F 0.30296(8) 0.2168(3) 0.36823(7) 0.0443(5) Uani 1 1 d .
F4 F 0.69311(8) 1.0422(4) 1.11162(8) 0.0540(5) Uani 1 1 d .
F5 F 0.67901(7) 1.3309(3) 1.15675(6) 0.0341(4) Uani 1 1 d .
F6 F 0.70515(9) 1.4083(5) 1.09375(8) 0.0632(7) Uani 1 1 d .
O1 O 0.40276(8) 0.1790(3) 0.47041(7) 0.0249(4) Uani 1 1 d .
O2 O 0.41619(10) -0.1186(3) 0.53095(8) 0.0346(5) Uani 1 1 d .
O3 O 0.60060(8) 1.2270(3) 1.01103(7) 0.0248(4) Uani 1 1 d .
O4 O 0.57550(8) 0.8401(3) 1.01633(7) 0.0266(4) Uani 1 1 d .
C1 C 0.37807(11) 0.2906(5) 0.58305(10) 0.0226(5) Uani 1 1 d .
H1 H 0.383887 0.141726 0.604401 0.027 Uiso 1 1 calc R
C2 C 0.42518(11) 0.2953(5) 0.56168(10) 0.0212(5) Uani 1 1 d .
H2 H 0.420762 0.448531 0.542140 0.025 Uiso 1 1 calc R
C3 C 0.48916(11) 0.2815(5) 0.60794(10) 0.0199(5) Uani 1 1 d .
C4 C 0.50968(12) 0.0917(5) 0.64584(10) 0.0237(6) Uani 1 1 d .
H4 H 0.484099 -0.036014 0.642228 0.028 Uiso 1 1 calc R
C5 C 0.56757(12) 0.0905(5) 0.68876(10) 0.0240(6) Uani 1 1 d .
H5 H 0.580105 -0.037576 0.713672 0.029 Uiso 1 1 calc R
C6 C 0.60746(11) 0.2778(5) 0.69534(10) 0.0214(5) Uani 1 1 d .
C7 C 0.67040(11) 0.2795(5) 0.74192(10) 0.0271(6) Uani 1 1 d .
H7A H 0.691688 0.415971 0.737020 0.033 Uiso 1 1 calc R
H7B H 0.690620 0.133490 0.739866 0.033 Uiso 1 1 calc R
C8 C 0.67398(12) 0.2951(5) 0.79942(10) 0.0276(6) Uani 1 1 d .
H8A H 0.653859 0.155585 0.804723 0.033 Uiso 1 1 calc R
H8B H 0.715754 0.287015 0.826903 0.033 Uiso 1 1 calc R
C9 C 0.64654(12) 0.5221(5) 0.80954(10) 0.0237(6) Uani 1 1 d .
H9A H 0.604569 0.529820 0.782573 0.028 Uiso 1 1 calc R
H9B H 0.666370 0.662382 0.804148 0.028 Uiso 1 1 calc R
C10 C 0.65169(12) 0.5313(5) 0.86753(10) 0.0241(5) Uani 1 1 d .
H10A H 0.634063 0.385889 0.873664 0.029 Uiso 1 1 calc R
H10B H 0.693765 0.532969 0.894377 0.029 Uiso 1 1 calc R
C11 C 0.62128(12) 0.7497(5) 0.87727(10) 0.0246(6) Uani 1 1 d .
H11A H 0.580139 0.754694 0.848322 0.030 Uiso 1 1 calc R
H11B H 0.641090 0.894141 0.873719 0.030 Uiso 1 1 calc R
C12 C 0.62095(11) 0.7575(5) 0.93344(9) 0.0210(5) Uani 1 1 d .
H12 H 0.601759 0.609778 0.937373 0.025 Uiso 1 1 calc R
C13 C 0.58394(11) 0.9758(5) 0.93530(10) 0.0203(5) Uani 1 1 d .
H13 H 0.602218 1.121904 0.929316 0.024 Uiso 1 1 calc R
C14 C 0.51914(11) 0.9689(5) 0.89121(10) 0.0200(5) Uani 1 1 d .
C15 C 0.49647(12) 1.1456(5) 0.85057(11) 0.0250(6) Uani 1 1 d .
H15 H 0.520975 1.272935 0.851321 0.030 Uiso 1 1 calc R
C16 C 0.43771(12) 1.1353(5) 0.80876(11) 0.0262(6) Uani 1 1 d .
H16 H 0.423617 1.256447 0.782100 0.031 Uiso 1 1 calc R
C17 C 0.39961(11) 0.9483(5) 0.80591(10) 0.0201(5) Uani 1 1 d .
C18 C 0.33629(11) 0.9314(5) 0.75995(10) 0.0239(6) Uani 1 1 d .
H18A H 0.326988 1.078041 0.738030 0.029 Uiso 1 1 calc R
H18B H 0.309116 0.922146 0.776105 0.029 Uiso 1 1 calc R
C19 C 0.32522(12) 0.7142(5) 0.72176(11) 0.0253(6) Uani 1 1 d .
H19A H 0.333586 0.567606 0.743597 0.030 Uiso 1 1 calc R
H19B H 0.283180 0.711321 0.694850 0.030 Uiso 1 1 calc R
C20 C 0.36255(12) 0.7131(5) 0.69115(11) 0.0260(6) Uani 1 1 d .
H20A H 0.353925 0.858814 0.669001 0.031 Uiso 1 1 calc R
H20B H 0.404603 0.717175 0.718008 0.031 Uiso 1 1 calc R
C21 C 0.35170(12) 0.4965(5) 0.65385(11) 0.0250(6) Uani 1 1 d .
H21A H 0.309365 0.488195 0.627945 0.030 Uiso 1 1 calc R
H21B H 0.362075 0.350913 0.676173 0.030 Uiso 1 1 calc R
C22 C 0.38742(12) 0.5034(5) 0.62159(11) 0.0248(6) Uani 1 1 d .
H22A H 0.429650 0.512109 0.647784 0.030 Uiso 1 1 calc R
H22B H 0.377208 0.650572 0.599813 0.030 Uiso 1 1 calc R
C23 C 0.52872(11) 0.4679(5) 0.61429(10) 0.0226(5) Uani 1 1 d .
H23 H 0.516207 0.595591 0.589269 0.027 Uiso 1 1 calc R
C24 C 0.58658(12) 0.4667(5) 0.65734(10) 0.0237(5) Uani 1 1 d .
H24 H 0.612038 0.594912 0.660947 0.028 Uiso 1 1 calc R
C25 C 0.48096(11) 0.7819(5) 0.88894(10) 0.0236(5) Uani 1 1 d .
H25 H 0.494878 0.661938 0.915869 0.028 Uiso 1 1 calc R
C26 C 0.42254(11) 0.7726(5) 0.84706(10) 0.0239(5) Uani 1 1 d .
H26 H 0.397976 0.645740 0.846397 0.029 Uiso 1 1 calc R
C27 C 0.31472(12) 0.2864(6) 0.53495(11) 0.0350(7) Uani 1 1 d .
H27A H 0.308242 0.429105 0.512885 0.052 Uiso 1 1 calc GR
H27B H 0.286164 0.281375 0.549126 0.052 Uiso 1 1 calc GR
H27C H 0.309911 0.145946 0.512595 0.052 Uiso 1 1 calc GR
C28 C 0.41471(11) 0.0936(5) 0.52112(10) 0.0214(5) Uani 1 1 d .
C29 C 0.39007(12) 0.0018(5) 0.42784(10) 0.0260(6) Uani 1 1 d .
H29A H 0.403367 -0.156423 0.444305 0.031 Uiso 1 1 calc R
H29B H 0.411157 0.042045 0.406788 0.031 Uiso 1 1 calc R
C30 C 0.32407(12) -0.0013(6) 0.39069(11) 0.0329(7) Uani 1 1 d .
C31 C 0.68446(11) 0.7687(6) 0.98117(10) 0.0314(6) Uani 1 1 d .
H31A H 0.704246 0.910684 0.977492 0.047 Uiso 1 1 calc GR
H31B H 0.706315 0.627703 0.980409 0.047 Uiso 1 1 calc GR
H31C H 0.682748 0.774584 1.015627 0.047 Uiso 1 1 calc GR
C32 C 0.58606(11) 0.9970(5) 0.99172(10) 0.0203(5) Uani 1 1 d .
C33 C 0.60636(11) 1.2761(5) 1.06498(10) 0.0243(5) Uani 1 1 d .
H33A H 0.583699 1.158349 1.074057 0.029 Uiso 1 1 calc R
H33B H 0.590586 1.435471 1.065557 0.029 Uiso 1 1 calc R
C34 C 0.67087(12) 1.2639(5) 1.10631(11) 0.0290(6) Uani 1 1 d .
F1B F 0.18482(8) 1.1712(3) 0.00498(7) 0.0397(4) Uani 1 1 d .
F2B F 0.20535(8) 1.0844(4) 0.08905(7) 0.0532(6) Uani 1 1 d .
F3B F 0.18820(8) 0.7990(3) 0.03074(7) 0.0437(4) Uani 1 1 d .
F4B F -0.20013(8) -0.0248(4) 0.43769(8) 0.0505(5) Uani 1 1 d .
F5B F -0.18107(7) -0.2763(3) 0.50356(6) 0.0323(4) Uani 1 1 d .
F6B F -0.19855(8) -0.4054(4) 0.42317(8) 0.0512(5) Uani 1 1 d .
O1B O 0.09342(8) 0.8649(3) 0.05348(7) 0.0236(4) Uani 1 1 d .
O2B O 0.09179(10) 1.1669(3) 0.10803(8) 0.0334(5) Uani 1 1 d .
O3B O -0.09906(8) -0.1732(3) 0.42822(7) 0.0224(4) Uani 1 1 d .
O4B O -0.08045(8) 0.2223(3) 0.45050(7) 0.0266(4) Uani 1 1 d .
C1B C 0.12714(11) 0.7679(5) 0.19221(10) 0.0216(5) Uani 1 1 d .
H1B H 0.121617 0.919166 0.207988 0.026 Uiso 1 1 calc R
C2B C 0.07938(11) 0.7555(5) 0.13046(10) 0.0206(5) Uani 1 1 d .
H2B H 0.084200 0.601103 0.115347 0.025 Uiso 1 1 calc R
C3B C 0.01551(11) 0.7692(5) 0.12233(9) 0.0203(5) Uani 1 1 d .
C4B C -0.00470(12) 0.9629(5) 0.14218(10) 0.0224(5) Uani 1 1 d .
H4B H 0.021240 1.089587 0.160428 0.027 Uiso 1 1 calc R
C5B C -0.06308(12) 0.9684(5) 0.13495(10) 0.0244(6) Uani 1 1 d .
H5B H -0.075636 1.099228 0.148409 0.029 Uiso 1 1 calc R
C6B C -0.10300(11) 0.7828(5) 0.10807(9) 0.0220(5) Uani 1 1 d .
C7B C -0.16642(11) 0.7860(5) 0.10092(10) 0.0265(6) Uani 1 1 d .
H7BA H -0.188457 0.651462 0.077582 0.032 Uiso 1 1 calc R
H7BB H -0.185937 0.933910 0.082140 0.032 Uiso 1 1 calc R
C8B C -0.16931(11) 0.7697(5) 0.15574(10) 0.0242(5) Uani 1 1 d .
H8BA H -0.147964 0.906420 0.178617 0.029 Uiso 1 1 calc R
H8BB H -0.210859 0.782521 0.148174 0.029 Uiso 1 1 calc R
C9B C -0.14332(11) 0.5398(5) 0.18801(10) 0.0225(5) Uani 1 1 d .
H9BA H -0.100995 0.531997 0.198083 0.027 Uiso 1 1 calc R
H9BB H -0.162782 0.402127 0.164532 0.027 Uiso 1 1 calc R
C10B C -0.15081(12) 0.5231(5) 0.24010(10) 0.0226(5) Uani 1 1 d .
H10C H -0.134611 0.668204 0.261910 0.027 Uiso 1 1 calc R
H10D H -0.193221 0.516479 0.229727 0.027 Uiso 1 1 calc R
C11B C -0.12015(12) 0.3046(5) 0.27550(10) 0.0241(5) Uani 1 1 d .
H11C H -0.078177 0.307964 0.284142 0.029 Uiso 1 1 calc R
H11D H -0.137603 0.160041 0.253896 0.029 Uiso 1 1 calc R
C12B C -0.12422(11) 0.2857(5) 0.32988(10) 0.0204(5) Uani 1 1 d .
H12B H -0.109109 0.436157 0.350693 0.024 Uiso 1 1 calc R
C13B C -0.08493(11) 0.0741(5) 0.36483(9) 0.0181(5) Uani 1 1 d .
H13B H -0.101529 -0.075967 0.344349 0.022 Uiso 1 1 calc R
C14B C -0.01992(11) 0.0914(4) 0.37653(9) 0.0177(5) Uani 1 1 d .
C15B C 0.00476(12) -0.0830(5) 0.35676(10) 0.0228(5) Uani 1 1 d .
H15B H -0.018546 -0.213609 0.337018 0.027 Uiso 1 1 calc R
C16B C 0.06380(12) -0.0664(5) 0.36589(11) 0.0247(6) Uani 1 1 d .
H16B H 0.079241 -0.185843 0.352068 0.030 Uiso 1 1 calc R
C17B C 0.10015(11) 0.1259(4) 0.39536(10) 0.0193(5) Uani 1 1 d .
C18B C 0.16435(11) 0.1494(5) 0.40610(10) 0.0233(5) Uani 1 1 d .
H18C H 0.175556 0.004385 0.393099 0.028 Uiso 1 1 calc R
H18D H 0.189936 0.160816 0.445672 0.028 Uiso 1 1 calc R
C19B C 0.17556(11) 0.3697(5) 0.37794(10) 0.0217(5) Uani 1 1 d .
H19C H 0.163780 0.514666 0.390452 0.026 Uiso 1 1 calc R
H19D H 0.218116 0.381356 0.389211 0.026 Uiso 1 1 calc R
C20B C 0.14154(12) 0.3584(5) 0.31511(10) 0.0237(5) Uani 1 1 d .
H20C H 0.151518 0.208457 0.302849 0.028 Uiso 1 1 calc R
H20D H 0.098907 0.356012 0.303874 0.028 Uiso 1 1 calc R
C21B C 0.15484(12) 0.5680(5) 0.28637(10) 0.0234(5) Uani 1 1 d .
H21C H 0.197068 0.566114 0.295915 0.028 Uiso 1 1 calc R
H21D H 0.146550 0.718806 0.299665 0.028 Uiso 1 1 calc R
C22B C 0.11777(12) 0.5569(5) 0.22361(10) 0.0231(5) Uani 1 1 d .
H22C H 0.075711 0.550624 0.214569 0.028 Uiso 1 1 calc R
H22D H 0.127299 0.407935 0.210612 0.028 Uiso 1 1 calc R
C23B C -0.02470(11) 0.5842(5) 0.09500(10) 0.0225(5) Uani 1 1 d .
H23B H -0.012441 0.454227 0.081061 0.027 Uiso 1 1 calc R
C24B C -0.08288(12) 0.5903(5) 0.08819(10) 0.0240(6) Uani 1 1 d .
H24B H -0.108859 0.463694 0.070023 0.029 Uiso 1 1 calc R
C25B C 0.01631(11) 0.2841(5) 0.40627(10) 0.0233(5) Uani 1 1 d .
H25B H 0.000895 0.402939 0.420281 0.028 Uiso 1 1 calc R
C26B C 0.07492(11) 0.3003(5) 0.41515(10) 0.0234(5) Uani 1 1 d .
H26B H 0.098132 0.431222 0.434870 0.028 Uiso 1 1 calc R
C27B C 0.19011(12) 0.7665(6) 0.19706(11) 0.0330(6) Uani 1 1 d .
H27D H 0.196379 0.618278 0.182178 0.050 Uiso 1 1 calc GR
H27E H 0.219146 0.779980 0.235275 0.050 Uiso 1 1 calc GR
H27F H 0.194379 0.900560 0.176783 0.050 Uiso 1 1 calc GR
C28B C 0.08905(12) 0.9560(5) 0.09789(10) 0.0217(5) Uani 1 1 d .
C29B C 0.10573(12) 1.0354(5) 0.02024(10) 0.0255(6) Uani 1 1 d .
H29C H 0.094916 1.197170 0.026087 0.031 Uiso 1 1 calc R
H29D H 0.082595 0.995617 -0.018645 0.031 Uiso 1 1 calc R
C30B C 0.17133(13) 1.0234(6) 0.03695(11) 0.0331(7) Uani 1 1 d .
C31B C -0.18874(12) 0.2491(6) 0.31894(11) 0.0311(6) Uani 1 1 d .
H31D H -0.203934 0.101282 0.298864 0.047 Uiso 1 1 calc GR
H31E H -0.212792 0.382041 0.297550 0.047 Uiso 1 1 calc GR
H31F H -0.190178 0.240907 0.353497 0.047 Uiso 1 1 calc GR
C32B C -0.08799(11) 0.0590(4) 0.41894(10) 0.0190(5) Uani 1 1 d .
C33B C -0.10602(11) -0.2166(5) 0.47667(10) 0.0219(5) Uani 1 1 d .
H33C H -0.087484 -0.087272 0.503191 0.026 Uiso 1 1 calc R
H33D H -0.086803 -0.367515 0.493783 0.026 Uiso 1 1 calc R
C34B C -0.17141(12) -0.2286(5) 0.46009(10) 0.0278(6) Uani 1 1 d .

loop_
_atom_site_aniso_label
_atom_site_aniso_U_11
_atom_site_aniso_U_22
_atom_site_aniso_U_33
_atom_site_aniso_U_23
_atom_site_aniso_U_13
_atom_site_aniso_U_12
F1 0.0281(9) 0.0594(12) 0.0287(8) -0.0197(8) 0.0091(7) 0.0002(8)
F2 0.0276(9) 0.0683(13) 0.0397(10) -0.0102(9) 0.0210(8) -0.0069(9)
F3 0.0401(11) 0.0539(12) 0.0375(10) 0.0071(9) 0.0166(8) 0.0202(9)
F4 0.0390(11) 0.0610(13) 0.0439(11) -0.0128(10) 0.0036(9) 0.0254(10)
F5 0.0365(9) 0.0418(10) 0.0180(7) -0.0053(7) 0.0074(7) 0.0030(8)
F6 0.0460(12) 0.1058(19) 0.0362(10) -0.0067(11) 0.0177(10) -0.0388(12)
O1 0.0329(11) 0.0221(9) 0.0220(9) 0.0003(7) 0.0145(8) 0.0007(8)
O2 0.0547(14) 0.0169(10) 0.0293(10) -0.0013(8) 0.0168(10) -0.0018(9)
O3 0.0332(11) 0.0213(9) 0.0192(9) -0.0021(7) 0.0116(8) -0.0019(8)
O4 0.0341(11) 0.0252(10) 0.0235(9) 0.0003(8) 0.0159(8) -0.0052(8)
C1 0.0211(13) 0.0242(13) 0.0209(12) -0.0026(11) 0.0082(11) -0.0001(11)
C2 0.0216(13) 0.0205(12) 0.0207(12) 0.0001(10) 0.0092(11) 0.0002(11)
C3 0.0202(13) 0.0220(12) 0.0185(11) -0.0041(10) 0.0099(10) 0.0010(11)
C4 0.0249(15) 0.0227(13) 0.0247(13) -0.0037(11) 0.0123(12) -0.0036(11)
C5 0.0310(15) 0.0208(13) 0.0218(12) 0.0035(10) 0.0136(12) 0.0055(11)
C6 0.0216(13) 0.0241(13) 0.0205(12) -0.0035(11) 0.0114(11) 0.0024(11)
C7 0.0223(14) 0.0341(15) 0.0225(13) -0.0043(12) 0.0083(11) 0.0063(12)
C8 0.0279(15) 0.0326(15) 0.0186(12) 0.0018(11) 0.0077(11) 0.0088(12)
C9 0.0257(14) 0.0258(14) 0.0194(12) 0.0003(11) 0.0101(11) 0.0041(12)
C10 0.0242(14) 0.0291(14) 0.0193(12) 0.0012(11) 0.0103(11) 0.0017(11)
C11 0.0259(14) 0.0277(14) 0.0199(12) 0.0010(11) 0.0104(11) 0.0035(12)
C12 0.0184(12) 0.0275(13) 0.0172(11) 0.0000(10) 0.0082(10) 0.0012(11)
C13 0.0208(13) 0.0236(13) 0.0161(12) -0.0003(10) 0.0083(11) -0.0031(11)
C14 0.0201(13) 0.0228(13) 0.0172(12) -0.0043(10) 0.0087(11) 0.0005(10)
C15 0.0249(15) 0.0212(13) 0.0265(13) 0.0025(11) 0.0097(12) 0.0003(11)
C16 0.0276(15) 0.0243(14) 0.0227(13) 0.0041(11) 0.0081(12) 0.0032(12)
C17 0.0194(13) 0.0248(13) 0.0168(12) -0.0039(10) 0.0090(11) 0.0040(11)
C18 0.0181(13) 0.0281(14) 0.0240(13) -0.0013(11) 0.0084(11) 0.0033(11)
C19 0.0210(14) 0.0295(15) 0.0238(13) -0.0022(11) 0.0092(11) -0.0006(11)
C20 0.0229(14) 0.0303(15) 0.0251(13) -0.0034(11) 0.0114(12) -0.0009(11)
C21 0.0241(14) 0.0277(14) 0.0218(13) -0.0021(11) 0.0094(12) 0.0010(11)
C22 0.0220(14) 0.0265(14) 0.0258(13) -0.0034(11) 0.0110(12) 0.0003(11)
C23 0.0249(14) 0.0211(12) 0.0223(13) 0.0025(10) 0.0114(12) 0.0022(11)
C24 0.0231(14) 0.0228(13) 0.0265(13) -0.0006(11) 0.0126(12) -0.0018(11)
C25 0.0251(14) 0.0247(13) 0.0193(12) 0.0052(11) 0.0089(11) 0.0024(11)
C26 0.0200(13) 0.0293(14) 0.0226(12) -0.0020(11) 0.0100(11) -0.0055(12)
C27 0.0229(14) 0.0523(19) 0.0281(14) -0.0118(14) 0.0104(12) -0.0034(14)
C28 0.0188(13) 0.0238(14) 0.0193(12) 0.0024(10) 0.0070(11) 0.0027(10)
C29 0.0285(15) 0.0323(15) 0.0206(13) -0.0077(11) 0.0142(12) -0.0018(12)
C30 0.0248(15) 0.0494(19) 0.0265(14) -0.0098(13) 0.0136(13) -0.0006(14)
C31 0.0215(14) 0.0482(18) 0.0220(13) -0.0025(13) 0.0077(12) 0.0059(13)
C32 0.0169(13) 0.0238(13) 0.0188(12) -0.0017(10) 0.0070(11) -0.0003(11)
C33 0.0286(14) 0.0250(13) 0.0185(12) -0.0024(11) 0.0102(11) 0.0028(12)
C34 0.0298(15) 0.0340(15) 0.0237(13) -0.0038(12) 0.0127(12) -0.0011(13)
F1B 0.0382(10) 0.0524(11) 0.0342(9) 0.0060(8) 0.0217(8) -0.0088(8)
F2B 0.0373(11) 0.0920(16) 0.0234(8) -0.0077(10) 0.0083(8) -0.0259(11)
F3B 0.0382(10) 0.0504(11) 0.0491(10) 0.0111(9) 0.0256(9) 0.0128(9)
F4B 0.0395(11) 0.0600(12) 0.0615(12) 0.0344(10) 0.0314(10) 0.0232(9)
F5B 0.0333(9) 0.0406(10) 0.0315(8) 0.0072(7) 0.0221(7) 0.0010(7)
F6B 0.0404(11) 0.0739(14) 0.0410(10) -0.0223(10) 0.0203(9) -0.0263(10)
O1B 0.0308(10) 0.0239(9) 0.0192(8) -0.0020(7) 0.0141(8) -0.0015(8)
O2B 0.0609(14) 0.0173(9) 0.0353(11) -0.0006(8) 0.0335(11) -0.0006(9)
O3B 0.0321(10) 0.0181(9) 0.0212(9) 0.0015(7) 0.0159(8) -0.0016(8)
O4B 0.0352(11) 0.0240(10) 0.0243(9) -0.0052(8) 0.0168(9) -0.0036(8)
C1B 0.0224(13) 0.0206(12) 0.0212(12) 0.0015(10) 0.0095(11) 0.0000(11)
C2B 0.0230(13) 0.0183(12) 0.0208(12) 0.0007(10) 0.0103(11) 0.0001(11)
C3B 0.0242(13) 0.0198(12) 0.0150(11) 0.0050(10) 0.0074(10) 0.0030(11)
C4B 0.0275(15) 0.0188(13) 0.0204(12) -0.0016(10) 0.0105(12) -0.0022(11)
C5B 0.0308(15) 0.0221(13) 0.0231(13) 0.0038(11) 0.0146(12) 0.0059(11)
C6B 0.0228(13) 0.0255(13) 0.0151(11) 0.0080(10) 0.0067(10) 0.0043(11)
C7B 0.0222(13) 0.0342(15) 0.0212(12) 0.0097(12) 0.0084(11) 0.0046(12)
C8B 0.0211(13) 0.0278(14) 0.0229(12) 0.0048(11) 0.0095(11) 0.0041(11)
C9B 0.0226(14) 0.0252(13) 0.0191(12) 0.0026(11) 0.0090(11) 0.0041(11)
C10B 0.0245(14) 0.0223(13) 0.0198(12) -0.0009(10) 0.0093(11) 0.0014(11)
C11B 0.0261(14) 0.0268(14) 0.0206(12) 0.0010(11) 0.0117(11) 0.0044(11)
C12B 0.0205(13) 0.0216(12) 0.0196(12) 0.0024(10) 0.0097(10) 0.0037(11)
C13B 0.0192(13) 0.0182(12) 0.0169(11) -0.0018(10) 0.0085(10) -0.0014(10)
C14B 0.0173(13) 0.0198(12) 0.0154(11) 0.0047(10) 0.0071(10) 0.0019(10)
C15B 0.0237(14) 0.0183(13) 0.0252(13) -0.0018(10) 0.0102(12) -0.0007(10)
C16B 0.0232(14) 0.0227(13) 0.0308(14) 0.0010(11) 0.0148(12) 0.0058(11)
C17B 0.0168(13) 0.0236(13) 0.0166(11) 0.0071(10) 0.0070(11) 0.0036(10)
C18B 0.0184(14) 0.0289(14) 0.0209(12) 0.0047(11) 0.0076(11) 0.0036(11)
C19B 0.0184(13) 0.0247(13) 0.0209(12) 0.0006(10) 0.0082(11) 0.0008(11)
C20B 0.0252(14) 0.0240(13) 0.0204(12) 0.0013(11) 0.0090(11) -0.0027(11)
C21B 0.0238(14) 0.0240(13) 0.0229(13) 0.0013(11) 0.0113(11) -0.0004(11)
C22B 0.0252(14) 0.0217(13) 0.0210(12) 0.0012(11) 0.0096(12) -0.0022(11)
C23B 0.0269(15) 0.0191(12) 0.0193(12) -0.0002(10) 0.0088(11) 0.0023(11)
C24B 0.0243(15) 0.0222(13) 0.0214(13) 0.0001(11) 0.0071(12) -0.0024(11)
C25B 0.0269(14) 0.0249(13) 0.0223(12) -0.0032(11) 0.0150(11) 0.0000(12)
C26B 0.0224(13) 0.0268(13) 0.0213(12) -0.0056(11) 0.0104(11) -0.0059(11)
C27B 0.0238(15) 0.0459(18) 0.0278(14) 0.0063(14) 0.0104(12) -0.0041(14)
C28B 0.0240(14) 0.0203(13) 0.0217(13) -0.0002(10) 0.0113(11) 0.0031(11)
C29B 0.0313(16) 0.0281(14) 0.0194(12) 0.0013(11) 0.0138(12) -0.0012(12)
C30B 0.0310(16) 0.0459(18) 0.0221(14) 0.0016(13) 0.0119(13) -0.0067(14)
C31B 0.0238(14) 0.0424(17) 0.0282(14) 0.0090(13) 0.0129(12) 0.0064(13)
C32B 0.0168(13) 0.0200(12) 0.0196(12) 0.0021(10) 0.0079(10) 0.0012(10)
C33B 0.0268(14) 0.0230(13) 0.0178(12) 0.0034(10) 0.0117(11) -0.0003(11)
C34B 0.0271(14) 0.0348(15) 0.0230(13) 0.0039(12) 0.0127(12) -0.0019(13)

loop_
_atom_type_symbol
_atom_type_description
_atom_type_scat_dispersion_real
_atom_type_scat_dispersion_imag
_atom_type_scat_source
C C 0.0181 0.0091 'International Tables Vol C Tables 4.2.6.8 and 6.1.1.4'
H H 0.0000 0.0000 'International Tables Vol C Tables 4.2.6.8 and 6.1.1.4'
F F 0.0727 0.0534 'International Tables Vol C Tables 4.2.6.8 and 6.1.1.4'
O O 0.0492 0.0322 'International Tables Vol C Tables 4.2.6.8 and 6.1.1.4'

loop_
_exptl_crystal_face_index_h
_exptl_crystal_face_index_k
_exptl_crystal_face_index_l
_exptl_crystal_face_perp_dist
-10 0 17 0.0190
10 0 -17 0.0190
7 3 2 0.2285
-7 -3 -2 0.2285
16 0 -4 0.0317
-16 0 4 0.0317
6 -3 -6 0.2489
-6 3 6 0.2489
-13 0 -2 0.0301
13 0 2 0.0301

loop_
_geom_angle_atom_site_label_1
_geom_angle_atom_site_label_2
_geom_angle_atom_site_label_3
_geom_angle
C28 O1 C29 116.5(2)
C32 O3 C33 117.09(19)
C22 C1 C2 110.3(2)
C22 C1 C27 111.9(2)
C27 C1 C2 110.8(2)
C3 C2 C1 112.92(19)
C28 C2 C1 111.1(2)
C28 C2 C3 109.3(2)
C4 C3 C2 122.7(2)
C23 C3 C2 119.3(2)
C23 C3 C4 117.9(2)
C5 C4 C3 121.0(2)
C4 C5 C6 121.2(2)
C5 C6 C7 121.8(2)
C24 C6 C5 117.4(2)
C24 C6 C7 120.8(2)
C6 C7 C8 114.0(2)
C9 C8 C7 114.6(2)
C8 C9 C10 112.8(2)
C11 C10 C9 113.5(2)
C10 C11 C12 115.6(2)
C11 C12 C13 109.6(2)
C31 C12 C11 111.5(2)
C31 C12 C13 110.5(2)
C14 C13 C12 113.5(2)
C14 C13 C32 109.11(19)
C32 C13 C12 110.7(2)
C15 C14 C13 120.7(2)
C15 C14 C25 117.8(2)
C25 C14 C13 121.4(2)
C16 C15 C14 121.0(2)
C15 C16 C17 121.5(2)
C16 C17 C18 122.0(2)
C26 C17 C16 117.2(2)
C26 C17 C18 120.8(2)
C17 C18 C19 113.9(2)
C20 C19 C18 114.4(2)
C21 C20 C19 114.0(2)
C20 C21 C22 113.4(2)
C21 C22 C1 115.8(2)
C24 C23 C3 121.0(2)
C23 C24 C6 121.5(2)
C26 C25 C14 120.8(2)
C25 C26 C17 121.7(2)
O1 C28 C2 111.8(2)
O2 C28 O1 122.5(2)
O2 C28 C2 125.7(2)
O1 C29 C30 108.6(2)
F1 C30 F3 106.4(2)
F1 C30 C29 110.4(2)
F2 C30 F1 107.6(2)
F2 C30 F3 106.9(2)
F2 C30 C29 112.9(2)
F3 C30 C29 112.3(3)
O3 C32 C13 110.0(2)
O4 C32 O3 123.4(2)
O4 C32 C13 126.7(2)
O3 C33 C34 109.0(2)
F4 C34 F5 106.6(2)
F4 C34 F6 107.0(2)
F4 C34 C33 112.4(2)
F5 C34 C33 111.1(2)
F6 C34 F5 106.6(2)
F6 C34 C33 112.8(2)
C28B O1B C29B 116.5(2)
C32B O3B C33B 116.90(19)
C22B C1B C2B 109.3(2)
C27B C1B C2B 110.27(19)
C27B C1B C22B 111.7(2)
C3B C2B C1B 113.15(18)
C28B C2B C1B 110.5(2)
C28B C2B C3B 108.9(2)
C4B C3B C2B 122.1(2)
C23B C3B C2B 120.1(2)
C23B C3B C4B 117.9(2)
C5B C4B C3B 120.8(2)
C6B C5B C4B 121.3(2)
C5B C6B C7B 121.5(2)
C5B C6B C24B 117.9(2)
C24B C6B C7B 120.6(2)
C6B C7B C8B 113.2(2)
C9B C8B C7B 114.5(2)
C8B C9B C10B 112.8(2)
C11B C10B C9B 113.4(2)
C10B C11B C12B 115.3(2)
C11B C12B C13B 109.76(19)
C31B C12B C11B 111.1(2)
C31B C12B C13B 109.9(2)
C14B C13B C12B 113.73(19)
C32B C13B C12B 109.69(19)
C32B C13B C14B 109.43(19)
C15B C14B C13B 120.5(2)
C15B C14B C25B 118.0(2)
C25B C14B C13B 121.5(2)
C14B C15B C16B 121.2(2)
C15B C16B C17B 121.1(2)
C16B C17B C18B 122.5(2)
C16B C17B C26B 117.2(2)
C26B C17B C18B 120.2(2)
C17B C18B C19B 113.5(2)
C20B C19B C18B 113.1(2)
C21B C20B C19B 113.9(2)
C20B C21B C22B 112.4(2)
C21B C22B C1B 115.1(2)
C3B C23B C24B 121.0(2)
C23B C24B C6B 121.1(2)
C26B C25B C14B 120.7(2)
C25B C26B C17B 121.8(2)
O1B C28B C2B 110.6(2)
O2B C28B O1B 123.2(2)
O2B C28B C2B 126.2(2)
O1B C29B C30B 107.9(2)
F1B C30B C29B 110.3(2)
F2B C30B F1B 108.0(2)
F2B C30B F3B 106.6(3)
F2B C30B C29B 113.1(2)
F3B C30B F1B 106.9(2)
F3B C30B C29B 111.6(2)
O3B C32B C13B 109.8(2)
O4B C32B O3B 123.7(2)
O4B C32B C13B 126.4(2)
O3B C33B C34B 108.36(19)
F4B C34B F5B 107.0(2)
F4B C34B F6B 107.1(2)
F4B C34B C33B 113.1(2)
F5B C34B F6B 106.4(2)
F5B C34B C33B 111.4(2)
F6B C34B C33B 111.6(2)

loop_
_geom_bond_atom_site_label_1
_geom_bond_atom_site_label_2
_geom_bond_distance
F1 C30 1.342(3)
F2 C30 1.328(3)
F3 C30 1.347(4)
F4 C34 1.328(3)
F5 C34 1.345(3)
F6 C34 1.331(3)
O1 C28 1.356(3)
O1 C29 1.438(3)
O2 C28 1.201(3)
O3 C32 1.361(3)
O3 C33 1.435(3)
O4 C32 1.199(3)
C1 C2 1.543(3)
C1 C22 1.522(4)
C1 C27 1.527(4)
C2 C3 1.521(3)
C2 C28 1.506(3)
C3 C4 1.394(4)
C3 C23 1.388(4)
C4 C5 1.385(4)
C5 C6 1.395(4)
C6 C7 1.505(4)
C6 C24 1.393(4)
C7 C8 1.530(3)
C8 C9 1.518(4)
C9 C10 1.525(3)
C10 C11 1.517(4)
C11 C12 1.535(3)
C12 C13 1.540(3)
C12 C31 1.527(3)
C13 C14 1.515(3)
C13 C32 1.518(3)
C14 C15 1.388(4)
C14 C25 1.393(4)
C15 C16 1.390(4)
C16 C17 1.388(4)
C17 C18 1.508(4)
C17 C26 1.392(4)
C18 C19 1.529(4)
C19 C20 1.516(3)
C20 C21 1.513(4)
C21 C22 1.520(3)
C23 C24 1.385(4)
C25 C26 1.385(4)
C29 C30 1.494(4)
C33 C34 1.490(4)
F1B C30B 1.347(3)
F2B C30B 1.319(3)
F3B C30B 1.348(4)
F4B C34B 1.326(3)
F5B C34B 1.341(3)
F6B C34B 1.342(3)
O1B C28B 1.361(3)
O1B C29B 1.437(3)
O2B C28B 1.194(3)
O3B C32B 1.363(3)
O3B C33B 1.430(3)
O4B C32B 1.201(3)
C1B C2B 1.554(3)
C1B C22B 1.528(3)
C1B C27B 1.527(3)
C2B C3B 1.519(3)
C2B C28B 1.509(3)
C3B C4B 1.398(3)
C3B C23B 1.390(4)
C4B C5B 1.389(3)
C5B C6B 1.386(4)
C6B C7B 1.515(3)
C6B C24B 1.392(4)
C7B C8B 1.531(3)
C8B C9B 1.513(4)
C9B C10B 1.518(3)
C10B C11B 1.517(4)
C11B C12B 1.535(3)
C12B C13B 1.545(3)
C12B C31B 1.522(3)
C13B C14B 1.518(3)
C13B C32B 1.514(3)
C14B C15B 1.384(3)
C14B C25B 1.394(4)
C15B C16B 1.391(3)
C16B C17B 1.391(4)
C17B C18B 1.508(3)
C17B C26B 1.393(3)
C18B C19B 1.534(3)
C19B C20B 1.522(3)
C20B C21B 1.520(3)
C21B C22B 1.525(3)
C23B C24B 1.388(4)
C25B C26B 1.382(3)
C29B C30B 1.497(4)
C33B C34B 1.493(3)

loop_
_geom_torsion_atom_site_label_1
_geom_torsion_atom_site_label_2
_geom_torsion_atom_site_label_3
_geom_torsion_atom_site_label_4
_geom_torsion
O1 C29 C30 F1 176.0(2)
O1 C29 C30 F2 -63.5(3)
O1 C29 C30 F3 57.5(3)
O3 C33 C34 F4 -66.4(3)
O3 C33 C34 F5 174.3(2)
O3 C33 C34 F6 54.6(3)
C1 C2 C3 C4 57.5(3)
C1 C2 C3 C23 -120.4(2)
C1 C2 C28 O1 118.2(2)
C1 C2 C28 O2 -61.6(3)
C2 C1 C22 C21 -169.3(2)
C2 C3 C4 C5 -177.3(2)
C2 C3 C23 C24 177.3(2)
C3 C2 C28 O1 -116.5(2)
C3 C2 C28 O2 63.7(3)
C3 C4 C5 C6 -0.5(4)
C3 C23 C24 C6 0.8(4)
C4 C3 C23 C24 -0.7(3)
C4 C5 C6 C7 179.7(2)
C4 C5 C6 C24 0.5(3)
C5 C6 C7 C8 -63.9(3)
C5 C6 C24 C23 -0.7(3)
C6 C7 C8 C9 -61.2(3)
C7 C6 C24 C23 -179.9(2)
C7 C8 C9 C10 -179.4(2)
C8 C9 C10 C11 -176.6(2)
C9 C10 C11 C12 175.5(2)
C10 C11 C12 C13 -175.0(2)
C10 C11 C12 C31 62.3(3)
C11 C12 C13 C14 60.4(3)
C11 C12 C13 C32 -176.5(2)
C12 C13 C14 C15 -116.8(3)
C12 C13 C14 C25 61.1(3)
C12 C13 C32 O3 130.1(2)
C12 C13 C32 O4 -51.4(3)
C13 C14 C15 C16 177.5(2)
C13 C14 C25 C26 -177.3(2)
C14 C13 C32 O3 -104.2(2)
C14 C13 C32 O4 74.3(3)
C14 C15 C16 C17 -0.2(4)
C14 C25 C26 C17 -0.2(4)
C15 C14 C25 C26 0.6(4)
C15 C16 C17 C18 -178.4(2)
C15 C16 C17 C26 0.7(4)
C16 C17 C18 C19 113.9(3)
C16 C17 C26 C25 -0.5(3)
C17 C18 C19 C20 -61.7(3)
C18 C17 C26 C25 178.6(2)
C18 C19 C20 C21 179.5(2)
C19 C20 C21 C22 177.5(2)
C20 C21 C22 C1 -179.7(2)
C22 C1 C2 C3 59.7(3)
C22 C1 C2 C28 -177.0(2)
C23 C3 C4 C5 0.6(3)
C24 C6 C7 C8 115.2(3)
C25 C14 C15 C16 -0.4(4)
C26 C17 C18 C19 -65.1(3)
C27 C1 C2 C3 -175.9(2)
C27 C1 C2 C28 -52.6(3)
C27 C1 C22 C21 66.9(3)
C28 O1 C29 C30 103.6(3)
C28 C2 C3 C4 -66.7(3)
C28 C2 C3 C23 115.4(2)
C29 O1 C28 O2 1.7(4)
C29 O1 C28 C2 -178.0(2)
C31 C12 C13 C14 -176.4(2)
C31 C12 C13 C32 -53.2(3)
C32 O3 C33 C34 97.2(3)
C32 C13 C14 C15 119.2(2)
C32 C13 C14 C25 -62.9(3)
C33 O3 C32 O4 3.4(4)
C33 O3 C32 C13 -178.11(19)
O1B C29B C30B F1B 176.8(2)
O1B C29B C30B F2B -62.1(3)
O1B C29B C30B F3B 58.1(3)
O3B C33B C34B F4B -61.4(3)
O3B C33B C34B F5B 178.1(2)
O3B C33B C34B F6B 59.4(3)
C1B C2B C3B C4B 57.0(3)
C1B C2B C3B C23B -122.2(2)
C1B C2B C28B O1B 126.1(2)
C1B C2B C28B O2B -55.0(4)
C2B C1B C22B C21B -170.6(2)
C2B C3B C4B C5B -178.9(2)
C2B C3B C23B C24B 178.6(2)
C3B C2B C28B O1B -109.0(2)
C3B C2B C28B O2B 69.9(3)
C3B C4B C5B C6B 0.1(4)
C3B C23B C24B C6B 0.5(4)
C4B C3B C23B C24B -0.7(4)
C4B C5B C6B C7B 179.0(2)
C4B C5B C6B C24B -0.3(3)
C5B C6B C7B C8B -65.2(3)
C5B C6B C24B C23B 0.0(3)
C6B C7B C8B C9B -61.8(3)
C7B C6B C24B C23B -179.3(2)
C7B C8B C9B C10B -176.1(2)
C8B C9B C10B C11B -174.9(2)
C9B C10B C11B C12B 177.5(2)
C10B C11B C12B C13B -173.2(2)
C10B C11B C12B C31B 65.1(3)
C11B C12B C13B C14B 55.9(3)
C11B C12B C13B C32B 178.8(2)
C12B C13B C14B C15B -117.0(2)
C12B C13B C14B C25B 61.6(3)
C12B C13B C32B O3B 131.5(2)
C12B C13B C32B O4B -50.3(3)
C13B C14B C15B C16B 178.3(2)
C13B C14B C25B C26B -178.1(2)
C14B C13B C32B O3B -103.0(2)
C14B C13B C32B O4B 75.1(3)
C14B C15B C16B C17B 0.2(4)
C14B C25B C26B C17B -0.5(4)
C15B C14B C25B C26B 0.6(4)
C15B C16B C17B C18B 179.9(2)
C15B C16B C17B C26B -0.1(4)
C16B C17B C18B C19B 115.1(3)
C16B C17B C26B C25B 0.2(4)
C17B C18B C19B C20B -63.6(3)
C18B C17B C26B C25B -179.7(2)
C18B C19B C20B C21B -176.7(2)
C19B C20B C21B C22B -177.3(2)
C20B C21B C22B C1B 177.7(2)
C22B C1B C2B C3B 59.8(3)
C22B C1B C2B C28B -177.7(2)
C23B C3B C4B C5B 0.4(3)
C24B C6B C7B C8B 114.1(3)
C25B C14B C15B C16B -0.4(4)
C26B C17B C18B C19B -64.9(3)
C27B C1B C2B C3B -177.0(2)
C27B C1B C2B C28B -54.6(3)
C27B C1B C22B C21B 67.1(3)
C28B O1B C29B C30B 99.4(3)
C28B C2B C3B C4B -66.3(3)
C28B C2B C3B C23B 114.5(2)
C29B O1B C28B O2B 4.0(4)
C29B O1B C28B C2B -177.0(2)
C31B C12B C13B C14B 178.4(2)
C31B C12B C13B C32B -58.7(3)
C32B O3B C33B C34B 99.1(2)
C32B C13B C14B C15B 119.9(2)
C32B C13B C14B C25B -61.4(3)
C33B O3B C32B O4B 4.5(3)
C33B O3B C32B C13B -177.24(19)

loop_
_exptl_oxdiff_crystal_face_indexfrac_h
_exptl_oxdiff_crystal_face_indexfrac_k
_exptl_oxdiff_crystal_face_indexfrac_l
_exptl_oxdiff_crystal_face_x
_exptl_oxdiff_crystal_face_y
_exptl_oxdiff_crystal_face_z
-9.9823 -0.0073 17.0062 0.7918 0.5774 -0.0119
9.9823 0.0073 -17.0062 -0.7918 -0.5774 0.0119
6.9861 2.9996 2.0148 0.0379 -0.0220 1.0008
-6.9861 -2.9996 -2.0148 -0.0379 0.0220 -1.0008
16.0312 0.0040 -4.0385 -0.7715 0.3656 0.5466
-16.0312 -0.0040 4.0385 0.7715 -0.3656 -0.5466
6.0373 -2.9961 -6.0451 -0.6807 0.2774 -0.5738
-6.0373 2.9961 6.0451 0.6807 -0.2774 0.5738
-13.0388 -0.0015 -1.9623 0.5148 -0.5889 -0.5635
13.0388 0.0015 1.9623 -0.5148 0.5889 0.5635
